data_7243781
loop_
_publ_author_name
'Basak, Megha'
'Das, Asesh'
'Das, Gopal'

_publ_section_title
;
 Exploring cyclohexane/piperazine-urea motifs for spherical halide (X =
 Cl&#x2212;/Br&#x2212;) recognition: effects on anion coordination,
 photoluminescence, and morphological tunability
;
_journal_issue 44
_journal_name_full CrystEngComm
_journal_page_first 7771
_journal_page_last 7780
_journal_paper_doi 10.1039/D1CE01090E
_journal_volume 23
_journal_year 2021
_chemical_formula_sum 'C52 H94 Br2 N8 O6'
_chemical_formula_weight 1087.17
_space_group_crystal_system monoclinic
_space_group_IT_number 14
_space_group_name_Hall '-P 2ybc'
_space_group_name_H-M_alt 'P 1 21/c 1'
_atom_sites_solution_hydrogens geom
_audit_creation_method SHELXL-2018/3
_audit_update_record
;
2021-09-24 deposited with the CCDC.	2021-10-15 downloaded from the CCDC.
;
_cell_angle_alpha 90
_cell_angle_beta 100.194(6)
_cell_angle_gamma 90
_cell_formula_units_Z 2
_cell_length_a 8.2545(15)
_cell_length_b 20.430(4)
_cell_length_c 18.277(3)
_cell_measurement_reflns_used 9897
_cell_measurement_temperature 296(2)
_cell_measurement_theta_max 23.34
_cell_measurement_theta_min 2.29
_cell_volume 3033.6(10)
_computing_structure_refinement 'SHELXL-2018/3 (Sheldrick, 2018)'
_computing_structure_solution 'SHELXT 2014/5 (Sheldrick, 2014)'
_diffrn_ambient_temperature 296(2)
_diffrn_measured_fraction_theta_full 0.999
_diffrn_measured_fraction_theta_max 0.998
_diffrn_measurement_device_type 'Bruker APEX-II CCD'
_diffrn_measurement_method '\f and \w scans'
_diffrn_radiation_type MoK\a
_diffrn_radiation_wavelength 0.71073
_diffrn_reflns_av_R_equivalents 0.0902
_diffrn_reflns_av_unetI/netI 0.0533
_diffrn_reflns_Laue_measured_fraction_full 0.999
_diffrn_reflns_Laue_measured_fraction_max 0.998
_diffrn_reflns_limit_h_max 10
_diffrn_reflns_limit_h_min -11
_diffrn_reflns_limit_k_max 27
_diffrn_reflns_limit_k_min -27
_diffrn_reflns_limit_l_max 24
_diffrn_reflns_limit_l_min -21
_diffrn_reflns_number 61705
_diffrn_reflns_point_group_measured_fraction_full 0.999
_diffrn_reflns_point_group_measured_fraction_max 0.998
_diffrn_reflns_theta_full 25.242
_diffrn_reflns_theta_max 28.342
_diffrn_reflns_theta_min 1.994
_exptl_absorpt_coefficient_mu 1.385
_exptl_crystal_colour Colorless
_exptl_crystal_density_diffrn 1.190
_exptl_crystal_description Needle
_exptl_crystal_F_000 1160
_refine_diff_density_max 0.493
_refine_diff_density_min -0.372
_refine_diff_density_rms 0.096
_refine_ls_extinction_method none
_refine_ls_goodness_of_fit_ref 0.981
_refine_ls_hydrogen_treatment constr
_refine_ls_matrix_type full
_refine_ls_number_parameters 311
_refine_ls_number_reflns 7547
_refine_ls_number_restraints 0
_refine_ls_restrained_S_all 0.981
_refine_ls_R_factor_all 0.1009
_refine_ls_R_factor_gt 0.0511
_refine_ls_shift/su_max 0.010
_refine_ls_shift/su_mean 0.001
_refine_ls_structure_factor_coef Fsqd
_refine_ls_weighting_details 'w=1/[\s^2^(Fo^2^)+(0.1000P)^2^+0.2988P] where P=(Fo^2^+2Fc^2^)/3'
_refine_ls_weighting_scheme calc
_refine_ls_wR_factor_gt 0.1407
_refine_ls_wR_factor_ref 0.1721
_reflns_Friedel_coverage 0.000
_reflns_number_gt 4525
_reflns_number_total 7547
_reflns_threshold_expression 'I > 2\s(I)'
_cod_data_source_file d1ce01090e2.cif
_cod_data_source_block L1Br
_cod_depositor_comments 'Adding full bibliography for 7243777--7243781.cif.'
_cod_original_cell_volume 3033.4(9)
_cod_original_sg_symbol_H-M 'P 21/c'
_cod_database_code 7243781
_shelx_shelxl_version_number 2018/3
_shelx_space_group_comment
;
The symmetry employed for this shelxl refinement is uniquely defined
by the following loop, which should always be used as a source of
symmetry information in preference to the above space-group names.
They are only intended as comments.
;

loop_
_space_group_symop_operation_xyz
'x, y, z'
'-x, y+1/2, -z+1/2'
'-x, -y, -z'
'x, -y-1/2, z-1/2'

loop_
_atom_site_label
_atom_site_type_symbol
_atom_site_fract_x
_atom_site_fract_y
_atom_site_fract_z
_atom_site_U_iso_or_equiv
_atom_site_adp_type
_atom_site_occupancy
_atom_site_site_symmetry_order
_atom_site_calc_flag
_atom_site_refinement_flags_posn
_atom_site_refinement_flags_adp
_atom_site_refinement_flags_occupancy
_atom_site_disorder_assembly
_atom_site_disorder_group
Br01 Br 0.29885(4) 0.28249(2) 0.31972(2) 0.06711(16) Uani 1 1 d . . . . .
O3 O 0.4481(3) 0.32469(10) 0.60233(11) 0.0735(7) Uani 1 1 d . . . . .
O1 O 0.1124(4) 0.05079(11) 0.39904(14) 0.0946(9) Uani 1 1 d . . . . .
N3 N 0.1601(4) 0.03900(12) 0.46456(16) 0.0708(7) Uani 1 1 d . . . . .
O2 O 0.1720(4) -0.01644(11) 0.49037(15) 0.0984(9) Uani 1 1 d . . . . .
N2 N 0.3377(4) 0.26177(11) 0.50152(13) 0.0641(7) Uani 1 1 d . . . . .
H2A H 0.319370 0.262067 0.453710 0.077 Uiso 1 1 calc R U . . .
N1 N 0.4257(4) 0.36449(11) 0.48555(13) 0.0637(7) Uani 1 1 d . . . . .
H1 H 0.395072 0.356119 0.439043 0.076 Uiso 1 1 calc R U . . .
N4 N 0.7881(3) 0.29550(13) 0.78374(14) 0.0610(6) Uani 1 1 d . . . . .
C1 C 0.2044(4) 0.09401(12) 0.51585(15) 0.0541(7) Uani 1 1 d . . . . .
C6 C 0.2473(4) 0.15227(12) 0.48695(15) 0.0523(7) Uani 1 1 d . . . . .
H6 H 0.245715 0.156652 0.436172 0.063 Uiso 1 1 calc R U . . .
C5 C 0.2931(4) 0.20439(12) 0.53466(15) 0.0514(7) Uani 1 1 d . . . . .
C8 C 0.4953(4) 0.42843(12) 0.50681(17) 0.0559(7) Uani 1 1 d . . . . .
H8 H 0.595269 0.422227 0.544011 0.067 Uiso 1 1 calc R U . . .
C2 C 0.2028(5) 0.08473(14) 0.59024(17) 0.0671(9) Uani 1 1 d . . . . .
H2B H 0.175199 0.044553 0.608573 0.080 Uiso 1 1 calc R U . . .
C4 C 0.2900(4) 0.19682(14) 0.60986(15) 0.0576(7) Uani 1 1 d . . . . .
H4 H 0.318972 0.231647 0.642306 0.069 Uiso 1 1 calc R U . . .
C7 C 0.4070(4) 0.31776(13) 0.53521(16) 0.0569(7) Uani 1 1 d . . . . .
C9 C 0.3800(5) 0.47130(14) 0.5398(2) 0.0694(9) Uani 1 1 d . . . . .
H9A H 0.353051 0.450471 0.583779 0.083 Uiso 1 1 calc R U . . .
H9B H 0.278719 0.476793 0.504222 0.083 Uiso 1 1 calc R U . . .
C3 C 0.2442(4) 0.13802(14) 0.63654(16) 0.0649(8) Uani 1 1 d . . . . .
H3 H 0.240983 0.133942 0.686946 0.078 Uiso 1 1 calc R U . . .
C10 C 0.4571(5) 0.53876(14) 0.5607(2) 0.0726(9) Uani 1 1 d . . . . .
H10A H 0.378926 0.566062 0.580486 0.087 Uiso 1 1 calc R U . . .
H10B H 0.553935 0.533650 0.598928 0.087 Uiso 1 1 calc R U . . .
C14 C 0.6391(4) 0.33649(16) 0.79165(18) 0.0659(8) Uani 1 1 d . . . . .
H14A H 0.591130 0.353096 0.742894 0.079 Uiso 1 1 calc R U . . .
H14B H 0.558168 0.308017 0.807773 0.079 Uiso 1 1 calc R U . . .
C22 C 0.8709(4) 0.26764(18) 0.85852(18) 0.0692(9) Uani 1 1 d . . . . .
H22A H 0.963925 0.241253 0.850522 0.083 Uiso 1 1 calc R U . . .
H22B H 0.914029 0.303834 0.890483 0.083 Uiso 1 1 calc R U . . .
C26 C 0.7237(4) 0.24126(17) 0.72982(19) 0.0688(9) Uani 1 1 d . . . . .
H26A H 0.677146 0.261031 0.682508 0.083 Uiso 1 1 calc R U . . .
H26B H 0.634850 0.219234 0.748261 0.083 Uiso 1 1 calc R U . . .
C18 C 0.9204(4) 0.33585(18) 0.75641(18) 0.0712(9) Uani 1 1 d . . . . .
H18A H 0.957576 0.369587 0.792870 0.085 Uiso 1 1 calc R U . . .
H18B H 1.013579 0.307643 0.753574 0.085 Uiso 1 1 calc R U . . .
C13 C 0.6688(5) 0.39374(19) 0.8447(2) 0.0844(10) Uani 1 1 d . . . . .
H13A H 0.756231 0.420915 0.832054 0.101 Uiso 1 1 calc R U . . .
H13B H 0.703550 0.377738 0.894956 0.101 Uiso 1 1 calc R U . . .
C21 C 0.7625(5) 0.2260(2) 0.8996(2) 0.0817(11) Uani 1 1 d . . . . .
H21A H 0.681354 0.253601 0.916881 0.098 Uiso 1 1 calc R U . . .
H21B H 0.704487 0.193609 0.865950 0.098 Uiso 1 1 calc R U . . .
C25 C 0.8485(6) 0.1899(2) 0.7161(3) 0.1033(14) Uani 1 1 d . . . . .
H25A H 0.892155 0.168000 0.762509 0.124 Uiso 1 1 calc R U . . .
H25B H 0.939340 0.211201 0.698439 0.124 Uiso 1 1 calc R U . . .
C24 C 0.7693(7) 0.1385(2) 0.6580(3) 0.1067(14) Uani 1 1 d . . . . .
H24A H 0.840015 0.100342 0.660573 0.128 Uiso 1 1 calc R U . . .
H24B H 0.664125 0.124743 0.669399 0.128 Uiso 1 1 calc R U . . .
C20 C 0.8670(5) 0.1919(2) 0.9654(2) 0.0980(13) Uani 1 1 d . . . . .
H20A H 0.941837 0.223611 0.992772 0.118 Uiso 1 1 calc R U . . .
H20B H 0.795754 0.175989 0.998339 0.118 Uiso 1 1 calc R U . . .
C17 C 0.8666(6) 0.3683(3) 0.6812(2) 0.1090(15) Uani 1 1 d . . . . .
H17A H 0.844092 0.335010 0.642872 0.131 Uiso 1 1 calc R U . . .
H17B H 0.766240 0.392904 0.681376 0.131 Uiso 1 1 calc R U . . .
C12 C 0.5139(7) 0.4342(2) 0.8408(3) 0.1143(16) Uani 1 1 d . . . . .
H12A H 0.422113 0.405245 0.843612 0.137 Uiso 1 1 calc R U . . .
H12B H 0.526695 0.463228 0.883451 0.137 Uiso 1 1 calc R U . . .
C19 C 0.9659(7) 0.1353(3) 0.9434(4) 0.143(2) Uani 1 1 d . . . . .
H19A H 0.893088 0.104167 0.915274 0.215 Uiso 1 1 calc R U . . .
H19B H 1.025003 0.114634 0.987317 0.215 Uiso 1 1 calc R U . . .
H19C H 1.042567 0.151160 0.913691 0.215 Uiso 1 1 calc R U . . .
C16 C 1.0004(9) 0.4139(4) 0.6641(3) 0.150(2) Uani 1 1 d . . . . .
H16A H 1.106534 0.395343 0.685240 0.180 Uiso 1 1 calc R U . . .
H16B H 0.993964 0.415522 0.610589 0.180 Uiso 1 1 calc R U . . .
C23 C 0.7448(8) 0.1662(3) 0.5819(3) 0.135(2) Uani 1 1 d . . . . .
H23A H 0.670930 0.202807 0.578776 0.203 Uiso 1 1 calc R U . . .
H23B H 0.698971 0.133355 0.546739 0.203 Uiso 1 1 calc R U . . .
H23C H 0.848757 0.180478 0.570945 0.203 Uiso 1 1 calc R U . . .
C11 C 0.4747(10) 0.4743(3) 0.7711(4) 0.181(3) Uani 1 1 d . . . . .
H11A H 0.560875 0.505635 0.769961 0.271 Uiso 1 1 calc R U . . .
H11B H 0.372317 0.496877 0.770258 0.271 Uiso 1 1 calc R U . . .
H11C H 0.465706 0.446099 0.728607 0.271 Uiso 1 1 calc R U . . .
C15 C 0.9942(13) 0.4775(5) 0.6901(8) 0.270(6) Uani 1 1 d . . . . .
H15A H 0.894264 0.483627 0.709326 0.405 Uiso 1 1 calc R U . . .
H15B H 0.997023 0.507741 0.650128 0.405 Uiso 1 1 calc R U . . .
H15C H 1.086956 0.485225 0.728912 0.405 Uiso 1 1 calc R U . . .

loop_
_atom_site_aniso_label
_atom_site_aniso_U_11
_atom_site_aniso_U_22
_atom_site_aniso_U_33
_atom_site_aniso_U_23
_atom_site_aniso_U_13
_atom_site_aniso_U_12
Br01 0.0575(2) 0.0940(3) 0.04816(19) 0.00642(14) 0.00494(13) 0.00140(16)
O3 0.1076(19) 0.0465(11) 0.0554(12) 0.0038(9) -0.0162(12) -0.0214(11)
O1 0.146(3) 0.0683(15) 0.0625(15) -0.0124(12) 0.0007(15) -0.0365(16)
N3 0.098(2) 0.0460(15) 0.0656(17) -0.0067(12) 0.0079(15) -0.0160(13)
O2 0.153(3) 0.0412(13) 0.0986(19) -0.0060(12) 0.0147(18) -0.0105(14)
N2 0.100(2) 0.0406(12) 0.0464(13) 0.0052(10) -0.0015(13) -0.0221(13)
N1 0.0929(19) 0.0400(12) 0.0529(13) 0.0035(10) -0.0020(13) -0.0173(12)
N4 0.0502(14) 0.0749(17) 0.0547(14) 0.0001(12) 0.0006(11) -0.0021(12)
C1 0.0693(19) 0.0371(14) 0.0537(15) -0.0039(11) 0.0043(13) -0.0085(13)
C6 0.0661(18) 0.0421(14) 0.0461(14) -0.0010(11) 0.0026(12) -0.0062(13)
C5 0.0631(18) 0.0360(14) 0.0508(15) 0.0039(11) -0.0015(13) -0.0058(12)
C8 0.0605(18) 0.0365(14) 0.0653(17) 0.0058(12) -0.0036(13) -0.0100(12)
C2 0.094(2) 0.0455(16) 0.0597(17) 0.0063(13) 0.0093(16) -0.0169(16)
C4 0.079(2) 0.0448(15) 0.0461(14) -0.0038(12) 0.0023(14) -0.0095(14)
C7 0.0692(19) 0.0362(14) 0.0585(17) 0.0036(12) -0.0073(14) -0.0084(13)
C9 0.075(2) 0.0491(17) 0.088(2) 0.0043(15) 0.0243(18) -0.0143(15)
C3 0.095(2) 0.0546(17) 0.0441(14) 0.0034(13) 0.0093(15) -0.0152(16)
C10 0.096(3) 0.0445(16) 0.082(2) 0.0001(15) 0.0287(19) -0.0101(16)
C14 0.0550(18) 0.073(2) 0.0667(19) -0.0014(15) 0.0035(14) -0.0002(15)
C22 0.0512(18) 0.092(2) 0.0596(18) 0.0065(16) -0.0030(14) 0.0019(16)
C26 0.062(2) 0.073(2) 0.0644(19) -0.0062(16) -0.0059(15) 0.0004(16)
C18 0.061(2) 0.090(2) 0.0620(18) -0.0034(16) 0.0083(15) -0.0162(17)
C13 0.085(3) 0.092(3) 0.074(2) -0.010(2) 0.0094(19) 0.004(2)
C21 0.056(2) 0.110(3) 0.076(2) 0.022(2) 0.0043(17) 0.0013(19)
C25 0.081(3) 0.117(3) 0.102(3) -0.034(3) -0.012(2) 0.024(3)
C24 0.111(3) 0.093(3) 0.113(4) -0.021(3) 0.010(3) 0.014(3)
C20 0.075(3) 0.130(3) 0.088(3) 0.035(3) 0.011(2) 0.002(3)
C17 0.096(3) 0.147(4) 0.082(3) 0.033(3) 0.009(2) -0.030(3)
C12 0.102(3) 0.107(3) 0.137(4) -0.036(3) 0.030(3) 0.010(3)
C19 0.100(4) 0.147(5) 0.188(6) 0.070(4) 0.036(4) 0.036(3)
C16 0.156(6) 0.182(6) 0.117(4) 0.040(4) 0.042(4) -0.057(5)
C23 0.161(6) 0.127(4) 0.112(4) -0.019(3) 0.010(4) 0.022(4)
C11 0.191(7) 0.145(6) 0.184(7) -0.025(5) -0.031(5) 0.073(5)
C15 0.203(10) 0.189(9) 0.403(17) 0.067(11) 0.015(10) -0.081(8)

loop_
_atom_type_symbol
_atom_type_description
_atom_type_scat_dispersion_real
_atom_type_scat_dispersion_imag
_atom_type_scat_source
C C 0.0033 0.0016 'International Tables Vol C Tables 4.2.6.8 and 6.1.1.4'
H H 0.0000 0.0000 'International Tables Vol C Tables 4.2.6.8 and 6.1.1.4'
Br Br -0.2901 2.4595 'International Tables Vol C Tables 4.2.6.8 and 6.1.1.4'
N N 0.0061 0.0033 'International Tables Vol C Tables 4.2.6.8 and 6.1.1.4'
O O 0.0106 0.0060 'International Tables Vol C Tables 4.2.6.8 and 6.1.1.4'

loop_
_geom_angle_atom_site_label_1
_geom_angle_atom_site_label_2
_geom_angle_atom_site_label_3
_geom_angle
_geom_angle_site_symmetry_1
_geom_angle_site_symmetry_3
_geom_angle_publ_flag
O1 N3 O2 123.5(3) . . ?
O1 N3 C1 118.5(3) . . ?
O2 N3 C1 117.9(3) . . ?
C7 N2 C5 128.6(2) . . ?
C7 N2 H2A 115.7 . . ?
C5 N2 H2A 115.7 . . ?
C7 N1 C8 123.0(2) . . ?
C7 N1 H1 118.5 . . ?
C8 N1 H1 118.5 . . ?
C26 N4 C14 105.6(2) . . ?
C26 N4 C18 111.9(3) . . ?
C14 N4 C18 111.9(3) . . ?
C26 N4 C22 111.1(3) . . ?
C14 N4 C22 111.3(3) . . ?
C18 N4 C22 105.2(2) . . ?
C6 C1 C2 123.2(2) . . ?
C6 C1 N3 118.0(3) . . ?
C2 C1 N3 118.8(2) . . ?
C1 C6 C5 118.9(3) . . ?
C1 C6 H6 120.5 . . ?
C5 C6 H6 120.5 . . ?
C6 C5 C4 119.1(2) . . ?
C6 C5 N2 115.8(3) . . ?
C4 C5 N2 125.1(2) . . ?
N1 C8 C9 112.6(3) . . ?
N1 C8 C10 109.1(2) . 3_666 ?
C9 C8 C10 110.1(2) . 3_666 ?
N1 C8 H8 108.3 . . ?
C9 C8 H8 108.3 . . ?
C10 C8 H8 108.3 3_666 . ?
C1 C2 C3 116.8(3) . . ?
C1 C2 H2B 121.6 . . ?
C3 C2 H2B 121.6 . . ?
C3 C4 C5 120.2(3) . . ?
C3 C4 H4 119.9 . . ?
C5 C4 H4 119.9 . . ?
O3 C7 N1 123.4(3) . . ?
O3 C7 N2 124.4(3) . . ?
N1 C7 N2 112.1(2) . . ?
C8 C9 C10 111.1(3) . . ?
C8 C9 H9A 109.4 . . ?
C10 C9 H9A 109.4 . . ?
C8 C9 H9B 109.4 . . ?
C10 C9 H9B 109.4 . . ?
H9A C9 H9B 108.0 . . ?
C4 C3 C2 121.6(3) . . ?
C4 C3 H3 119.2 . . ?
C2 C3 H3 119.2 . . ?
C8 C10 C9 110.5(3) 3_666 . ?
C8 C10 H10A 109.6 3_666 . ?
C9 C10 H10A 109.6 . . ?
C8 C10 H10B 109.6 3_666 . ?
C9 C10 H10B 109.6 . . ?
H10A C10 H10B 108.1 . . ?
C13 C14 N4 116.5(3) . . ?
C13 C14 H14A 108.2 . . ?
N4 C14 H14A 108.2 . . ?
C13 C14 H14B 108.2 . . ?
N4 C14 H14B 108.2 . . ?
H14A C14 H14B 107.3 . . ?
C21 C22 N4 116.1(3) . . ?
C21 C22 H22A 108.3 . . ?
N4 C22 H22A 108.3 . . ?
C21 C22 H22B 108.3 . . ?
N4 C22 H22B 108.3 . . ?
H22A C22 H22B 107.4 . . ?
N4 C26 C25 116.2(3) . . ?
N4 C26 H26A 108.2 . . ?
C25 C26 H26A 108.2 . . ?
N4 C26 H26B 108.2 . . ?
C25 C26 H26B 108.2 . . ?
H26A C26 H26B 107.4 . . ?
C17 C18 N4 115.0(3) . . ?
C17 C18 H18A 108.5 . . ?
N4 C18 H18A 108.5 . . ?
C17 C18 H18B 108.5 . . ?
N4 C18 H18B 108.5 . . ?
H18A C18 H18B 107.5 . . ?
C14 C13 C12 110.7(3) . . ?
C14 C13 H13A 109.5 . . ?
C12 C13 H13A 109.5 . . ?
C14 C13 H13B 109.5 . . ?
C12 C13 H13B 109.5 . . ?
H13A C13 H13B 108.1 . . ?
C20 C21 C22 110.1(3) . . ?
C20 C21 H21A 109.6 . . ?
C22 C21 H21A 109.6 . . ?
C20 C21 H21B 109.6 . . ?
C22 C21 H21B 109.6 . . ?
H21A C21 H21B 108.1 . . ?
C26 C25 C24 111.3(3) . . ?
C26 C25 H25A 109.4 . . ?
C24 C25 H25A 109.4 . . ?
C26 C25 H25B 109.4 . . ?
C24 C25 H25B 109.4 . . ?
H25A C25 H25B 108.0 . . ?
C23 C24 C25 110.8(4) . . ?
C23 C24 H24A 109.5 . . ?
C25 C24 H24A 109.5 . . ?
C23 C24 H24B 109.5 . . ?
C25 C24 H24B 109.5 . . ?
H24A C24 H24B 108.1 . . ?
C19 C20 C21 113.5(4) . . ?
C19 C20 H20A 108.9 . . ?
C21 C20 H20A 108.9 . . ?
C19 C20 H20B 108.9 . . ?
C21 C20 H20B 108.9 . . ?
H20A C20 H20B 107.7 . . ?
C16 C17 C18 110.3(4) . . ?
C16 C17 H17A 109.6 . . ?
C18 C17 H17A 109.6 . . ?
C16 C17 H17B 109.6 . . ?
C18 C17 H17B 109.6 . . ?
H17A C17 H17B 108.1 . . ?
C11 C12 C13 113.0(5) . . ?
C11 C12 H12A 109.0 . . ?
C13 C12 H12A 109.0 . . ?
C11 C12 H12B 109.0 . . ?
C13 C12 H12B 109.0 . . ?
H12A C12 H12B 107.8 . . ?
C20 C19 H19A 109.5 . . ?
C20 C19 H19B 109.5 . . ?
H19A C19 H19B 109.5 . . ?
C20 C19 H19C 109.5 . . ?
H19A C19 H19C 109.5 . . ?
H19B C19 H19C 109.5 . . ?
C15 C16 C17 115.6(7) . . ?
C15 C16 H16A 108.4 . . ?
C17 C16 H16A 108.4 . . ?
C15 C16 H16B 108.4 . . ?
C17 C16 H16B 108.4 . . ?
H16A C16 H16B 107.5 . . ?
C24 C23 H23A 109.5 . . ?
C24 C23 H23B 109.5 . . ?
H23A C23 H23B 109.5 . . ?
C24 C23 H23C 109.5 . . ?
H23A C23 H23C 109.5 . . ?
H23B C23 H23C 109.5 . . ?
C12 C11 H11A 109.5 . . ?
C12 C11 H11B 109.5 . . ?
H11A C11 H11B 109.5 . . ?
C12 C11 H11C 109.5 . . ?
H11A C11 H11C 109.5 . . ?
H11B C11 H11C 109.5 . . ?
C16 C15 H15A 109.5 . . ?
C16 C15 H15B 109.5 . . ?
H15A C15 H15B 109.5 . . ?
C16 C15 H15C 109.5 . . ?
H15A C15 H15C 109.5 . . ?
H15B C15 H15C 109.5 . . ?

loop_
_geom_bond_atom_site_label_1
_geom_bond_atom_site_label_2
_geom_bond_distance
_geom_bond_site_symmetry_2
_geom_bond_publ_flag
O3 C7 1.222(3) . ?
O1 N3 1.217(3) . ?
N3 O2 1.224(3) . ?
N3 C1 1.468(4) . ?
N2 C7 1.375(4) . ?
N2 C5 1.398(3) . ?
N2 H2A 0.8600 . ?
N1 C7 1.345(4) . ?
N1 C8 1.452(3) . ?
N1 H1 0.8600 . ?
N4 C26 1.516(4) . ?
N4 C14 1.516(4) . ?
N4 C18 1.521(4) . ?
N4 C22 1.526(4) . ?
C1 C6 1.374(4) . ?
C1 C2 1.375(4) . ?
C6 C5 1.386(4) . ?
C6 H6 0.9300 . ?
C5 C4 1.388(4) . ?
C8 C9 1.496(5) . ?
C8 C10 1.516(4) 3_666 ?
C8 H8 0.9800 . ?
C2 C3 1.384(4) . ?
C2 H2B 0.9300 . ?
C4 C3 1.374(4) . ?
C4 H4 0.9300 . ?
C9 C10 1.538(4) . ?
C9 H9A 0.9700 . ?
C9 H9B 0.9700 . ?
C3 H3 0.9300 . ?
C10 H10A 0.9700 . ?
C10 H10B 0.9700 . ?
C14 C13 1.511(5) . ?
C14 H14A 0.9700 . ?
C14 H14B 0.9700 . ?
C22 C21 1.525(5) . ?
C22 H22A 0.9700 . ?
C22 H22B 0.9700 . ?
C26 C25 1.522(5) . ?
C26 H26A 0.9700 . ?
C26 H26B 0.9700 . ?
C18 C17 1.520(5) . ?
C18 H18A 0.9700 . ?
C18 H18B 0.9700 . ?
C13 C12 1.514(6) . ?
C13 H13A 0.9700 . ?
C13 H13B 0.9700 . ?
C21 C20 1.520(5) . ?
C21 H21A 0.9700 . ?
C21 H21B 0.9700 . ?
C25 C24 1.553(6) . ?
C25 H25A 0.9700 . ?
C25 H25B 0.9700 . ?
C24 C23 1.482(7) . ?
C24 H24A 0.9700 . ?
C24 H24B 0.9700 . ?
C20 C19 1.511(7) . ?
C20 H20A 0.9700 . ?
C20 H20B 0.9700 . ?
C17 C16 1.520(7) . ?
C17 H17A 0.9700 . ?
C17 H17B 0.9700 . ?
C12 C11 1.500(8) . ?
C12 H12A 0.9700 . ?
C12 H12B 0.9700 . ?
C19 H19A 0.9600 . ?
C19 H19B 0.9600 . ?
C19 H19C 0.9600 . ?
C16 C15 1.388(11) . ?
C16 H16A 0.9700 . ?
C16 H16B 0.9700 . ?
C23 H23A 0.9600 . ?
C23 H23B 0.9600 . ?
C23 H23C 0.9600 . ?
C11 H11A 0.9600 . ?
C11 H11B 0.9600 . ?
C11 H11C 0.9600 . ?
C15 H15A 0.9600 . ?
C15 H15B 0.9600 . ?
C15 H15C 0.9600 . ?
